data_7133264
loop_
_publ_author_name
'Li, Shu-Fan'
'Meng, Ya-Ru'
'Xu, Min-Jie'
'Zhang, Gen'
'Su, Jian'

_publ_section_title
;
 Construction of a redox-active metal-organic framework with an
 octanuclear lithium one-dimensional building block.
;
_journal_issue 62
_journal_name_full 'Chemical communications (Cambridge, England)'
_journal_page_first 8047
_journal_page_last 8050
_journal_paper_doi 10.1039/d4cc02111h
_journal_volume 60
_journal_year 2024
_chemical_formula_moiety 'C77 H61 Li8 N7 O19'
_chemical_formula_sum 'C77 H61 Li8 N7 O19'
_chemical_formula_weight 1443.84
_space_group_crystal_system triclinic
_space_group_IT_number 2
_space_group_name_Hall '-P 1'
_space_group_name_H-M_alt 'P -1'
_atom_sites_solution_hydrogens mixed
_audit_creation_date 2024-05-28
_audit_creation_method
;
Olex2 1.5
(compiled 2021.10.07 svn.r9718050b for OlexSys, GUI svn.r6410)
;
_cell_angle_alpha 95.736(2)
_cell_angle_beta 94.844(2)
_cell_angle_gamma 102.727(2)
_cell_formula_units_Z 1
_cell_length_a 9.8956(6)
_cell_length_b 13.8451(9)
_cell_length_c 14.4170(9)
_cell_measurement_reflns_used 6068
_cell_measurement_temperature 200.00
_cell_measurement_theta_max 24.18
_cell_measurement_theta_min 2.31
_cell_volume 1905.5(2)
_computing_cell_refinement 'SAINT V8.40B (?, 2016)'
_computing_data_reduction 'SAINT V8.40B (?, 2016)'
_computing_molecular_graphics 'Olex2 1.5 (Dolomanov et al., 2009)'
_computing_publication_material 'Olex2 1.5 (Dolomanov et al., 2009)'
_computing_structure_refinement 'SHELXL 2018/1 (Sheldrick, 2015)'
_computing_structure_solution 'olex2.solve 1.5 (Bourhis et al., 2015)'
_diffrn_ambient_temperature 200.00
_diffrn_measured_fraction_theta_full 0.996
_diffrn_measured_fraction_theta_max 0.996
_diffrn_measurement_device_type 'Bruker APEX-II CCD'
_diffrn_measurement_method '\f and \w scans'
_diffrn_radiation_type MoK\a
_diffrn_radiation_wavelength 0.71073
_diffrn_reflns_av_R_equivalents 0.0691
_diffrn_reflns_av_unetI/netI 0.0471
_diffrn_reflns_Laue_measured_fraction_full 0.996
_diffrn_reflns_Laue_measured_fraction_max 0.996
_diffrn_reflns_limit_h_max 11
_diffrn_reflns_limit_h_min -11
_diffrn_reflns_limit_k_max 16
_diffrn_reflns_limit_k_min -16
_diffrn_reflns_limit_l_max 16
_diffrn_reflns_limit_l_min -16
_diffrn_reflns_number 28945
_diffrn_reflns_point_group_measured_fraction_full 0.996
_diffrn_reflns_point_group_measured_fraction_max 0.996
_diffrn_reflns_theta_full 24.420
_diffrn_reflns_theta_max 24.420
_diffrn_reflns_theta_min 1.954
_exptl_absorpt_coefficient_mu 0.089
_exptl_absorpt_correction_T_max 0.982
_exptl_absorpt_correction_T_min 0.981
_exptl_absorpt_correction_type none
_exptl_absorpt_process_details
;
SADABS-2016/2 (Bruker,2016/2) was used for absorption correction.
wR2(int) was 0.1238 before and 0.0644 after correction.
The Ratio of minimum to maximum transmission is 0.9299.
The \l/2 correction factor is Not present.
;
_exptl_crystal_colour yellow
_exptl_crystal_colour_primary yellow
_exptl_crystal_density_diffrn 1.258
_exptl_crystal_description needle
_exptl_crystal_F_000 748
_exptl_crystal_size_max 0.22
_exptl_crystal_size_mid 0.21
_exptl_crystal_size_min 0.2
_refine_diff_density_max 1.023
_refine_diff_density_min -0.388
_refine_diff_density_rms 0.086
_refine_ls_extinction_method none
_refine_ls_goodness_of_fit_ref 1.045
_refine_ls_hydrogen_treatment constr
_refine_ls_matrix_type full
_refine_ls_number_parameters 556
_refine_ls_number_reflns 6261
_refine_ls_number_restraints 63
_refine_ls_restrained_S_all 1.065
_refine_ls_R_factor_all 0.0874
_refine_ls_R_factor_gt 0.0664
_refine_ls_shift/su_max 0.002
_refine_ls_shift/su_mean 0.000
_refine_ls_structure_factor_coef Fsqd
_refine_ls_weighting_details 'w=1/[\s^2^(Fo^2^)+(0.1327P)^2^+1.5614P] where P=(Fo^2^+2Fc^2^)/3'
_refine_ls_weighting_scheme calc
_refine_ls_wR_factor_gt 0.1979
_refine_ls_wR_factor_ref 0.2200
_reflns_Friedel_coverage 0.000
_reflns_number_gt 4709
_reflns_number_total 6261
_reflns_threshold_expression 'I > 2\s(I)'
_cod_data_source_file d4cc02111h2.cif
_cod_data_source_block Li8-MOF
_cod_depositor_comments 'Adding full bibliography for 7133264.cif.'
_cod_database_code 7133264
_shelx_shelxl_version_number 2018/1
_shelx_space_group_comment
;
The symmetry employed for this shelxl refinement is uniquely defined
by the following loop, which should always be used as a source of
symmetry information in preference to the above space-group names.
They are only intended as comments.
;
_shelx_estimated_absorpt_t_max 0.982
_shelx_estimated_absorpt_t_min 0.981
_olex2_refinement_description
;
1. Fixed Uiso
 At 1.2 times of:
  All C(H) groups
 At 1.5 times of:
  All C(H,H,H) groups
2. Restrained distances
 O10-C35
 1.257 with sigma of 0.02
 N4-O10
 2.27 with sigma of 0.02
 N4-C35
 1.336 with sigma of 0.02
3. Uiso/Uaniso restraints and constraints
Li3 \\sim O10 \\sim C35 \\sim N4 \\sim C37 \\sim C36: within 2A with sigma of
0.01 and sigma for terminal atoms of 0.02 within 2A
Uanis(Li3) \\sim Ueq, Uanis(O10) \\sim Ueq, Uanis(C35) \\sim Ueq, Uanis(N4)
\\sim Ueq, Uanis(C37) \\sim Ueq, Uanis(C36) \\sim Ueq: with sigma of 0.01 and
sigma for terminal atoms of 0.02
4. Others
 Sof(C40A)=Sof(H40D)=Sof(H40E)=Sof(H40F)=Sof(C38A)=Sof(H38A)=Sof(C39A)=
 Sof(H39D)=Sof(H39E)=Sof(H39F)=1-FVAR(1)
 Sof(C39)=Sof(H39A)=Sof(H39B)=Sof(H39C)=Sof(C40)=Sof(H40A)=Sof(H40B)=Sof(H40C)=
 Sof(C38)=Sof(H38)=FVAR(1)
 Fixed Sof: N4(0.5) C37(0.5) H37A(0.5) H37B(0.5) H37C(0.5) C36(0.5) H36A(0.5)
 H36B(0.5) H36C(0.5) O10(0.5) C35(0.5) H35(0.5)
5.a Riding coordinates:
 C36(H36A,H36B,H36C)
5.b Aromatic/amide H refined with riding coordinates:
 C3(H3), C4(H4), C6(H6), C7(H7), C10(H10), C11(H11), C13(H13), C14(H14),
 C16(H16), C17(H17), C20(H20), C21(H21), C23(H23), C24(H24), C28(H28), C27(H27),
  C31(H31), C30(H30), C34(H34), C33(H33), C38(H38), C35(H35), C38A(H38A)
5.c Idealised Me refined as rotating group:
 C39(H39A,H39B,H39C), C40(H40A,H40B,H40C), C37(H37A,H37B,H37C), C40A(H40D,H40E,
 H40F), C39A(H39D,H39E,H39F)
;
_smtbx_masks_void_probe_radius 1.2
_smtbx_masks_void_truncation_radius 1.2
_olex2_submission_special_instructions 'No special instructions were received'

loop_
_space_group_symop_operation_xyz
'x, y, z'
'-x, -y, -z'

loop_
_atom_site_label
_atom_site_type_symbol
_atom_site_fract_x
_atom_site_fract_y
_atom_site_fract_z
_atom_site_U_iso_or_equiv
_atom_site_adp_type
_atom_site_occupancy
_atom_site_site_symmetry_order
_atom_site_calc_flag
_atom_site_refinement_flags_posn
_atom_site_refinement_flags_adp
_atom_site_refinement_flags_occupancy
_atom_site_disorder_assembly
_atom_site_disorder_group
O1 O 0.8171(2) 0.09518(16) 0.79221(16) 0.0304(5) Uani 1 1 d . . . . .
O2 O 0.6724(3) 0.16649(18) 0.86990(16) 0.0358(6) Uani 1 1 d . . . . .
O3 O 0.3464(2) 0.20989(19) 0.8785(2) 0.0420(7) Uani 1 1 d . . . . .
O4 O 0.1343(2) 0.13649(16) 0.90918(17) 0.0342(6) Uani 1 1 d . . . . .
O5 O 0.1316(2) 0.91071(16) 0.97532(18) 0.0362(6) Uani 1 1 d . . . . .
O6 O -0.0626(2) 0.92116(15) 0.89307(16) 0.0289(5) Uani 1 1 d . . . . .
O7 O 0.5578(2) 0.15224(16) 0.04012(15) 0.0279(5) Uani 1 1 d . . . . .
O8 O 0.3606(2) 0.05231(15) 0.06673(15) 0.0281(5) Uani 1 1 d . . . . .
N1 N 0.5637(3) 0.3116(2) 0.47005(18) 0.0313(7) Uani 1 1 d . . . . .
N2 N 0.0220(3) 0.50540(19) 0.69754(18) 0.0293(6) Uani 1 1 d . . . . .
C1 C 0.7276(3) 0.1456(2) 0.7961(2) 0.0267(7) Uani 1 1 d . . . . .
C2 C 0.6818(3) 0.1856(2) 0.7089(2) 0.0270(7) Uani 1 1 d . . . . .
C3 C 0.7134(4) 0.1527(3) 0.6219(2) 0.0340(8) Uani 1 1 d . . . . .
H3 H 0.764716 0.102353 0.616485 0.041 Uiso 1 1 calc R U . . .
C4 C 0.6720(4) 0.1916(3) 0.5419(2) 0.0346(8) Uani 1 1 d . . . . .
H4 H 0.693353 0.166676 0.482432 0.042 Uiso 1 1 calc R U . . .
C5 C 0.5996(3) 0.2666(2) 0.5484(2) 0.0281(7) Uani 1 1 d . . . . .
C6 C 0.5692(5) 0.3011(3) 0.6364(3) 0.0474(10) Uani 1 1 d . . . . .
H6 H 0.520455 0.352950 0.642580 0.057 Uiso 1 1 calc R U . . .
C7 C 0.6094(5) 0.2604(3) 0.7145(3) 0.0499(11) Uani 1 1 d . . . . .
H7 H 0.586836 0.284386 0.773954 0.060 Uiso 1 1 calc R U . . .
C8 C 0.4672(3) 0.1207(2) 0.0926(2) 0.0226(7) Uani 1 1 d . . . . .
C9 C 0.4893(3) 0.1691(2) 0.1921(2) 0.0242(7) Uani 1 1 d . . . . .
C10 C 0.5849(3) 0.2596(2) 0.2164(2) 0.0299(7) Uani 1 1 d . . . . .
H10 H 0.634653 0.290372 0.169509 0.036 Uiso 1 1 calc R U . . .
C11 C 0.6089(3) 0.3058(2) 0.3075(2) 0.0317(8) Uani 1 1 d . . . . .
H11 H 0.673958 0.368219 0.322678 0.038 Uiso 1 1 calc R U . . .
C12 C 0.5384(3) 0.2614(2) 0.3768(2) 0.0267(7) Uani 1 1 d . . . . .
C13 C 0.4422(4) 0.1711(3) 0.3530(2) 0.0369(8) Uani 1 1 d . . . . .
H13 H 0.394057 0.139767 0.400333 0.044 Uiso 1 1 calc R U . . .
C14 C 0.4155(4) 0.1261(2) 0.2612(2) 0.0343(8) Uani 1 1 d . . . . .
H14 H 0.346447 0.065659 0.245306 0.041 Uiso 1 1 calc R U . . .
C15 C 0.5324(3) 0.4078(2) 0.4841(2) 0.0264(7) Uani 1 1 d . . . . .
C16 C 0.4029(4) 0.4197(3) 0.4556(3) 0.0524(11) Uani 1 1 d . . . . .
H16 H 0.334160 0.364041 0.424962 0.063 Uiso 1 1 calc R U . . .
C17 C 0.6299(4) 0.4884(3) 0.5293(3) 0.0510(11) Uani 1 1 d . . . . .
H17 H 0.720269 0.481146 0.550384 0.061 Uiso 1 1 calc R U . . .
C18 C 0.2180(3) 0.2015(2) 0.8731(2) 0.0281(7) Uani 1 1 d . . . . .
C19 C 0.1596(3) 0.2758(2) 0.8226(2) 0.0261(7) Uani 1 1 d . . . . .
C20 C 0.0418(3) 0.3053(2) 0.8483(2) 0.0291(7) Uani 1 1 d . . . . .
H20 H -0.008000 0.274039 0.894951 0.035 Uiso 1 1 calc R U . . .
C21 C -0.0043(3) 0.3803(2) 0.8068(2) 0.0296(7) Uani 1 1 d . . . . .
H21 H -0.084733 0.400302 0.825650 0.036 Uiso 1 1 calc R U . . .
C22 C 0.0663(3) 0.4260(2) 0.7379(2) 0.0256(7) Uani 1 1 d . . . . .
C23 C 0.1817(3) 0.3937(2) 0.7084(2) 0.0300(7) Uani 1 1 d . . . . .
H23 H 0.228091 0.422061 0.659061 0.036 Uiso 1 1 calc R U . . .
C24 C 0.2280(3) 0.3199(2) 0.7516(2) 0.0303(8) Uani 1 1 d . . . . .
H24 H 0.307763 0.299133 0.732478 0.036 Uiso 1 1 calc R U . . .
C29 C 0.0143(3) 0.5919(2) 0.7562(2) 0.0246(7) Uani 1 1 d . . . . .
C28 C -0.0743(4) 0.6516(2) 0.7284(2) 0.0326(8) Uani 1 1 d . . . . .
H28 H -0.136997 0.630780 0.672767 0.039 Uiso 1 1 calc R U . . .
C27 C -0.0715(3) 0.7414(2) 0.7818(2) 0.0303(8) Uani 1 1 d . . . . .
H27 H -0.132121 0.781589 0.761833 0.036 Uiso 1 1 calc R U . . .
C26 C 0.0181(3) 0.7734(2) 0.8636(2) 0.0214(6) Uani 1 1 d . . . . .
C31 C 0.0998(3) 0.7104(2) 0.8942(2) 0.0232(7) Uani 1 1 d . . . . .
H31 H 0.158475 0.729562 0.951728 0.028 Uiso 1 1 calc R U . . .
C30 C 0.0970(3) 0.6202(2) 0.8419(2) 0.0232(7) Uani 1 1 d . . . . .
H30 H 0.151701 0.577373 0.864694 0.028 Uiso 1 1 calc R U . . .
C25 C 0.0296(3) 0.8749(2) 0.9139(2) 0.0233(7) Uani 1 1 d . . . . .
C32 C 0.0112(3) 0.5038(2) 0.5980(2) 0.0245(7) Uani 1 1 d . . . . .
C34 C -0.0411(3) 0.4143(2) 0.5413(2) 0.0275(7) Uani 1 1 d . . . . .
H34 H -0.068945 0.354707 0.569078 0.033 Uiso 1 1 calc R U . . .
C33 C 0.0534(3) 0.5896(2) 0.5555(2) 0.0278(7) Uani 1 1 d . . . . .
H33 H 0.091065 0.651625 0.593225 0.033 Uiso 1 1 calc R U . . .
Li1 Li 0.5336(6) 0.2212(4) 0.9293(4) 0.0357(13) Uani 1 1 d . . . . .
Li2 Li 0.6836(5) 0.0892(4) 0.9723(4) 0.0266(11) Uani 1 1 d . . . . .
Li3 Li 0.9475(8) 0.0568(6) 0.8690(9) 0.089(3) Uani 1 1 d . U . . .
Li4 Li 0.1832(6) 0.0591(4) 1.0059(4) 0.0333(13) Uani 1 1 d . . . . .
O9 O 0.6158(3) 0.3637(2) 0.9644(2) 0.0569(8) Uani 1 1 d . . . . .
N3 N 0.6304(3) 0.5136(2) 0.9110(2) 0.0419(8) Uani 1 1 d . . . . .
C39 C 0.5682(8) 0.5763(6) 0.8541(6) 0.066(2) Uani 0.664(7) 1 d . . P A 1
H39A H 0.576902 0.641582 0.890200 0.099 Uiso 0.664(7) 1 calc R U P A 1
H39B H 0.469411 0.544836 0.835861 0.099 Uiso 0.664(7) 1 calc R U P A 1
H39C H 0.616205 0.584806 0.797681 0.099 Uiso 0.664(7) 1 calc R U P A 1
C40 C 0.7690(7) 0.5516(5) 0.9569(5) 0.063(2) Uani 0.664(7) 1 d . . P A 1
H40A H 0.825156 0.592938 0.916372 0.095 Uiso 0.664(7) 1 calc R U P A 1
H40B H 0.811047 0.495838 0.969743 0.095 Uiso 0.664(7) 1 calc R U P A 1
H40C H 0.765433 0.592000 1.016113 0.095 Uiso 0.664(7) 1 calc R U P A 1
C38 C 0.5627(6) 0.4192(4) 0.9171(4) 0.0413(16) Uani 0.664(7) 1 d . . P A 1
H38 H 0.472225 0.394301 0.884476 0.050 Uiso 0.664(7) 1 calc R U P A 1
N4 N 1.2172(7) 0.0221(5) 0.6547(5) 0.0490(16) Uani 0.5 1 d D U P . .
C37 C 1.2864(11) 0.0648(8) 0.5908(8) 0.076(3) Uani 0.5 1 d . U P . .
H37A H 1.361687 0.120253 0.621144 0.114 Uiso 0.5 1 calc R U P . .
H37B H 1.223461 0.090286 0.548501 0.114 Uiso 0.5 1 calc R U P . .
H37C H 1.326180 0.016063 0.554899 0.114 Uiso 0.5 1 calc R U P . .
C36 C 1.2791(11) -0.0181(8) 0.7288(7) 0.067(3) Uani 0.5 1 d . U P . .
H36A H 1.360676 -0.040700 0.709363 0.101 Uiso 0.5 1 d R U P . .
H36B H 1.211026 -0.074640 0.745663 0.101 Uiso 0.5 1 d R U P . .
H36C H 1.307936 0.033220 0.783083 0.101 Uiso 0.5 1 d R U P . .
O10 O 1.0285(9) -0.0001(7) 0.7155(6) 0.101(2) Uani 0.5 1 d D U P . .
C35 C 1.0826(10) 0.0297(9) 0.6531(7) 0.073(2) Uani 0.5 1 d D U P . .
H35 H 1.037215 0.057010 0.604917 0.087 Uiso 0.5 1 calc R U P . .
C40A C 0.4964(13) 0.4811(10) 0.8579(10) 0.055(4) Uani 0.336(7) 1 d . . P A 2
H40D H 0.435149 0.523398 0.879598 0.083 Uiso 0.336(7) 1 calc R U P A 2
H40E H 0.456078 0.411665 0.866463 0.083 Uiso 0.336(7) 1 calc R U P A 2
H40F H 0.506048 0.485834 0.791339 0.083 Uiso 0.336(7) 1 calc R U P A 2
C38A C 0.6838(13) 0.4582(9) 0.9638(10) 0.051(4) Uani 0.336(7) 1 d . . P A 2
H38A H 0.770129 0.484352 1.001486 0.062 Uiso 0.336(7) 1 calc R U P A 2
C39A C 0.6966(14) 0.6244(9) 0.9166(11) 0.060(4) Uani 0.336(7) 1 d . . P A 2
H39D H 0.705191 0.642876 0.853090 0.090 Uiso 0.336(7) 1 calc R U P A 2
H39E H 0.789288 0.638920 0.951919 0.090 Uiso 0.336(7) 1 calc R U P A 2
H39F H 0.638036 0.662829 0.948297 0.090 Uiso 0.336(7) 1 calc R U P A 2

loop_
_atom_site_aniso_label
_atom_site_aniso_U_11
_atom_site_aniso_U_22
_atom_site_aniso_U_33
_atom_site_aniso_U_23
_atom_site_aniso_U_13
_atom_site_aniso_U_12
O1 0.0320(12) 0.0276(12) 0.0340(13) 0.0064(10) -0.0016(10) 0.0126(10)
O2 0.0449(14) 0.0407(14) 0.0283(13) 0.0142(11) 0.0066(11) 0.0186(11)
O3 0.0288(13) 0.0429(15) 0.0588(17) 0.0245(13) -0.0001(12) 0.0117(11)
O4 0.0316(12) 0.0284(12) 0.0446(15) 0.0166(11) 0.0013(11) 0.0065(10)
O5 0.0327(13) 0.0234(12) 0.0475(15) -0.0093(11) -0.0176(11) 0.0100(10)
O6 0.0316(12) 0.0229(11) 0.0329(13) -0.0016(9) -0.0041(10) 0.0130(9)
O7 0.0304(12) 0.0302(12) 0.0233(12) 0.0010(9) 0.0029(10) 0.0085(9)
O8 0.0315(12) 0.0233(11) 0.0272(12) -0.0004(9) -0.0034(10) 0.0053(10)
N1 0.0529(18) 0.0251(14) 0.0175(14) -0.0011(11) -0.0066(12) 0.0177(13)
N2 0.0456(16) 0.0215(13) 0.0223(14) -0.0021(11) -0.0052(12) 0.0167(12)
C1 0.0294(17) 0.0222(16) 0.0271(18) 0.0050(13) 0.0015(14) 0.0024(13)
C2 0.0315(17) 0.0258(16) 0.0260(17) 0.0061(13) 0.0002(14) 0.0111(13)
C3 0.043(2) 0.0317(18) 0.0333(19) 0.0058(15) 0.0051(16) 0.0196(15)
C4 0.051(2) 0.0352(19) 0.0224(17) 0.0020(14) 0.0051(16) 0.0214(16)
C5 0.0346(17) 0.0268(17) 0.0235(17) 0.0044(13) 0.0007(14) 0.0086(14)
C6 0.076(3) 0.055(2) 0.030(2) 0.0141(18) 0.015(2) 0.046(2)
C7 0.083(3) 0.060(3) 0.0246(19) 0.0108(18) 0.014(2) 0.049(2)
C8 0.0287(16) 0.0175(15) 0.0236(16) 0.0024(12) 0.0002(14) 0.0104(13)
C9 0.0261(16) 0.0228(16) 0.0230(17) 0.0020(13) 0.0005(13) 0.0056(13)
C10 0.0309(17) 0.0336(18) 0.0215(17) 0.0017(14) 0.0047(14) -0.0003(14)
C11 0.0340(18) 0.0270(17) 0.0283(18) -0.0021(14) -0.0008(15) -0.0009(14)
C12 0.0371(18) 0.0237(16) 0.0207(16) 0.0011(13) -0.0026(14) 0.0126(14)
C13 0.053(2) 0.0322(18) 0.0242(18) 0.0067(14) 0.0088(16) 0.0032(16)
C14 0.042(2) 0.0251(17) 0.0315(19) 0.0024(14) 0.0042(16) -0.0001(15)
C15 0.0386(18) 0.0241(16) 0.0170(16) 0.0000(13) -0.0035(14) 0.0118(14)
C16 0.042(2) 0.031(2) 0.076(3) -0.016(2) -0.024(2) 0.0119(17)
C17 0.038(2) 0.036(2) 0.074(3) -0.009(2) -0.021(2) 0.0163(17)
C18 0.0256(17) 0.0245(16) 0.0342(19) 0.0062(14) -0.0024(14) 0.0068(13)
C19 0.0252(16) 0.0199(15) 0.0326(18) 0.0041(13) -0.0022(14) 0.0053(12)
C20 0.0293(17) 0.0236(16) 0.0335(19) 0.0066(14) 0.0004(14) 0.0039(13)
C21 0.0312(17) 0.0226(16) 0.0362(19) 0.0029(14) 0.0041(15) 0.0091(13)
C22 0.0330(17) 0.0171(15) 0.0252(17) -0.0017(12) -0.0066(14) 0.0083(13)
C23 0.0347(18) 0.0256(16) 0.0319(19) 0.0079(14) 0.0038(15) 0.0095(14)
C24 0.0306(17) 0.0284(17) 0.0344(19) 0.0068(14) 0.0015(15) 0.0117(14)
C29 0.0297(16) 0.0191(15) 0.0246(17) -0.0015(12) -0.0003(13) 0.0078(12)
C28 0.0397(19) 0.0305(18) 0.0273(18) -0.0052(14) -0.0104(15) 0.0166(15)
C27 0.0340(18) 0.0281(17) 0.0303(18) -0.0044(14) -0.0056(15) 0.0176(14)
C26 0.0218(15) 0.0198(15) 0.0218(16) -0.0006(12) 0.0019(12) 0.0048(12)
C31 0.0240(15) 0.0222(15) 0.0223(16) 0.0021(12) -0.0012(13) 0.0047(12)
C30 0.0262(16) 0.0196(15) 0.0256(17) 0.0049(13) -0.0006(13) 0.0095(12)
C25 0.0242(16) 0.0196(15) 0.0269(17) 0.0011(13) 0.0033(14) 0.0073(13)
C32 0.0283(16) 0.0216(15) 0.0240(17) -0.0004(13) -0.0054(13) 0.0112(13)
C34 0.0343(17) 0.0193(15) 0.0275(18) 0.0014(13) -0.0037(14) 0.0067(13)
C33 0.0360(18) 0.0164(15) 0.0283(18) -0.0057(13) -0.0072(14) 0.0084(13)
Li1 0.032(3) 0.041(3) 0.038(3) 0.010(3) 0.004(3) 0.015(3)
Li2 0.031(3) 0.025(3) 0.024(3) 0.001(2) 0.002(2) 0.008(2)
Li3 0.050(4) 0.059(4) 0.156(8) 0.055(5) -0.029(5) 0.006(3)
Li4 0.034(3) 0.026(3) 0.038(3) 0.003(2) -0.002(3) 0.007(2)
O9 0.073(2) 0.0379(16) 0.061(2) 0.0097(14) 0.0011(16) 0.0172(15)
N3 0.0441(18) 0.0358(17) 0.0436(19) 0.0073(14) 0.0000(15) 0.0048(14)
C39 0.072(5) 0.059(5) 0.076(5) 0.034(4) 0.007(4) 0.021(4)
C40 0.054(4) 0.057(4) 0.067(5) 0.003(4) -0.001(4) -0.009(3)
C38 0.041(3) 0.033(3) 0.048(4) 0.004(3) -0.002(3) 0.007(2)
N4 0.049(3) 0.058(4) 0.042(3) -0.003(3) 0.021(3) 0.016(3)
C37 0.071(6) 0.067(6) 0.086(7) -0.018(5) 0.039(6) 0.006(5)
C36 0.074(6) 0.069(6) 0.073(6) 0.009(5) 0.004(5) 0.046(5)
O10 0.100(5) 0.112(5) 0.094(5) -0.005(4) 0.030(4) 0.033(4)
C35 0.065(4) 0.096(5) 0.053(4) 0.006(4) 0.014(4) 0.008(4)
C40A 0.056(8) 0.046(8) 0.058(9) -0.003(6) -0.003(7) 0.005(6)
C38A 0.043(7) 0.042(7) 0.062(9) 0.005(6) -0.009(6) 0.000(6)
C39A 0.057(8) 0.040(7) 0.079(10) 0.024(7) 0.006(7) -0.002(6)

loop_
_atom_type_symbol
_atom_type_description
_atom_type_scat_dispersion_real
_atom_type_scat_dispersion_imag
_atom_type_scat_source
C C 0.0033 0.0016 'International Tables Vol C Tables 4.2.6.8 and 6.1.1.4'
H H 0.0000 0.0000 'International Tables Vol C Tables 4.2.6.8 and 6.1.1.4'
Li Li -0.0003 0.0001 'International Tables Vol C Tables 4.2.6.8 and 6.1.1.4'
N N 0.0061 0.0033 'International Tables Vol C Tables 4.2.6.8 and 6.1.1.4'
O O 0.0106 0.0060 'International Tables Vol C Tables 4.2.6.8 and 6.1.1.4'

loop_
_geom_angle_atom_site_label_1
_geom_angle_atom_site_label_2
_geom_angle_atom_site_label_3
_geom_angle
_geom_angle_site_symmetry_1
_geom_angle_site_symmetry_3
_geom_angle_publ_flag
C1 O1 Li3 140.3(5) . . ?
C1 O2 Li1 149.6(3) . . ?
C1 O2 Li2 119.3(3) . . ?
Li2 O2 Li1 88.4(2) . . ?
C18 O3 Li1 161.0(3) . . ?
C18 O4 Li3 133.8(4) . 1_455 ?
C18 O4 Li4 126.1(3) . . ?
Li4 O4 Li3 97.8(3) . 1_455 ?
C25 O5 Li2 149.2(3) . 2_667 ?
C25 O5 Li3 111.1(3) . 2_667 ?
C25 O5 Li4 116.7(3) . 1_565 ?
Li2 O5 Li3 93.0(3) 2_667 2_667 ?
Li2 O5 Li4 87.2(2) 2_667 1_565 ?
Li4 O5 Li3 75.1(3) 1_565 2_667 ?
C25 O6 Li3 132.4(3) . 1_465 ?
C25 O6 Li4 114.6(3) . 2_567 ?
Li3 O6 Li4 89.0(4) 1_465 2_567 ?
C8 O7 Li1 127.3(3) . 1_554 ?
C8 O7 Li2 132.8(2) . 1_554 ?
Li2 O7 Li1 86.6(2) 1_554 1_554 ?
C8 O8 Li2 137.9(2) . 2_656 ?
C8 O8 Li4 129.5(2) . 1_554 ?
Li4 O8 Li2 89.3(2) 1_554 2_656 ?
C5 N1 C12 123.2(3) . . ?
C5 N1 C15 119.0(3) . . ?
C12 N1 C15 117.2(2) . . ?
C29 N2 C22 119.5(3) . . ?
C29 N2 C32 120.8(3) . . ?
C32 N2 C22 118.7(2) . . ?
O1 C1 O2 124.3(3) . . ?
O1 C1 C2 118.5(3) . . ?
O2 C1 C2 117.2(3) . . ?
C3 C2 C1 122.1(3) . . ?
C3 C2 C7 117.7(3) . . ?
C7 C2 C1 120.1(3) . . ?
C2 C3 H3 119.3 . . ?
C2 C3 C4 121.4(3) . . ?
C4 C3 H3 119.3 . . ?
C3 C4 H4 119.9 . . ?
C5 C4 C3 120.3(3) . . ?
C5 C4 H4 119.9 . . ?
C4 C5 N1 121.8(3) . . ?
C4 C5 C6 118.5(3) . . ?
C6 C5 N1 119.7(3) . . ?
C5 C6 H6 119.9 . . ?
C7 C6 C5 120.2(3) . . ?
C7 C6 H6 119.9 . . ?
C2 C7 H7 119.1 . . ?
C6 C7 C2 121.8(3) . . ?
C6 C7 H7 119.1 . . ?
O7 C8 C9 117.1(3) . . ?
O8 C8 O7 124.1(3) . . ?
O8 C8 C9 118.8(3) . . ?
C10 C9 C8 119.6(3) . . ?
C10 C9 C14 118.7(3) . . ?
C14 C9 C8 121.8(3) . . ?
C9 C10 H10 119.4 . . ?
C11 C10 C9 121.1(3) . . ?
C11 C10 H10 119.4 . . ?
C10 C11 H11 119.9 . . ?
C10 C11 C12 120.1(3) . . ?
C12 C11 H11 119.9 . . ?
C11 C12 N1 118.9(3) . . ?
C11 C12 C13 119.1(3) . . ?
C13 C12 N1 122.0(3) . . ?
C12 C13 H13 119.7 . . ?
C14 C13 C12 120.7(3) . . ?
C14 C13 H13 119.7 . . ?
C9 C14 H14 119.9 . . ?
C13 C14 C9 120.2(3) . . ?
C13 C14 H14 119.9 . . ?
C16 C15 N1 120.3(3) . . ?
C16 C15 C17 118.9(3) . . ?
C17 C15 N1 120.8(3) . . ?
C15 C16 H16 119.5 . . ?
C15 C16 C17 121.0(3) . 2_666 ?
C17 C16 H16 119.5 2_666 . ?
C15 C17 C16 120.2(3) . 2_666 ?
C15 C17 H17 119.9 . . ?
C16 C17 H17 119.9 2_666 . ?
O3 C18 O4 124.5(3) . . ?
O3 C18 C19 117.4(3) . . ?
O4 C18 C19 118.0(3) . . ?
C20 C19 C18 121.2(3) . . ?
C20 C19 C24 118.7(3) . . ?
C24 C19 C18 120.0(3) . . ?
C19 C20 H20 119.6 . . ?
C19 C20 C21 120.8(3) . . ?
C21 C20 H20 119.6 . . ?
C20 C21 H21 119.8 . . ?
C22 C21 C20 120.4(3) . . ?
C22 C21 H21 119.8 . . ?
C21 C22 N2 120.5(3) . . ?
C21 C22 C23 119.4(3) . . ?
C23 C22 N2 120.1(3) . . ?
C22 C23 H23 120.2 . . ?
C24 C23 C22 119.6(3) . . ?
C24 C23 H23 120.2 . . ?
C19 C24 H24 119.4 . . ?
C23 C24 C19 121.1(3) . . ?
C23 C24 H24 119.4 . . ?
C28 C29 N2 120.5(3) . . ?
C30 C29 N2 120.9(3) . . ?
C30 C29 C28 118.6(3) . . ?
C29 C28 H28 119.9 . . ?
C27 C28 C29 120.3(3) . . ?
C27 C28 H28 119.9 . . ?
C28 C27 H27 119.4 . . ?
C26 C27 C28 121.2(3) . . ?
C26 C27 H27 119.4 . . ?
C27 C26 C31 118.2(3) . . ?
C27 C26 C25 119.9(3) . . ?
C31 C26 C25 121.8(3) . . ?
C26 C31 H31 119.5 . . ?
C30 C31 C26 121.0(3) . . ?
C30 C31 H31 119.5 . . ?
C29 C30 H30 119.8 . . ?
C31 C30 C29 120.4(3) . . ?
C31 C30 H30 119.8 . . ?
O5 C25 C26 118.5(3) . . ?
O5 C25 Li4 101.7(2) . 2_567 ?
O6 C25 O5 122.9(3) . . ?
O6 C25 C26 118.6(3) . . ?
O6 C25 Li4 40.96(19) . 2_567 ?
C26 C25 Li4 125.6(2) . 2_567 ?
C34 C32 N2 119.7(3) . . ?
C34 C32 C33 118.3(3) . . ?
C33 C32 N2 122.0(3) . . ?
C32 C34 H34 119.5 . . ?
C32 C34 C33 121.0(3) . 2_566 ?
C33 C34 H34 119.5 2_566 . ?
C32 C33 H33 119.7 . . ?
C34 C33 C32 120.7(3) 2_566 . ?
C34 C33 H33 119.7 2_566 . ?
O2 Li1 O7 91.7(3) . 1_556 ?
O2 Li1 Li2 45.63(17) . . ?
O2 Li1 O9 106.4(3) . . ?
O3 Li1 O2 126.5(3) . . ?
O3 Li1 O7 115.8(3) . 1_556 ?
O3 Li1 Li2 134.1(3) . . ?
O3 Li1 O9 106.7(3) . . ?
O7 Li1 Li2 46.35(17) 1_556 . ?
O9 Li1 O7 108.2(3) . 1_556 ?
O9 Li1 Li2 118.9(3) . . ?
O2 Li2 O5 115.7(3) . 2_667 ?
O2 Li2 O7 92.8(2) . 1_556 ?
O2 Li2 O8 113.1(3) . 2_656 ?
O2 Li2 Li1 45.96(18) . . ?
O2 Li2 Li3 78.7(2) . . ?
O2 Li2 Li4 130.1(3) . 2_657 ?
O5 Li2 O7 122.9(3) 2_667 1_556 ?
O5 Li2 O8 92.7(2) 2_667 2_656 ?
O5 Li2 Li1 138.7(3) 2_667 . ?
O5 Li2 Li3 50.3(2) 2_667 . ?
O5 Li2 Li4 47.62(18) 2_667 2_657 ?
O7 Li2 Li1 47.02(18) 1_556 . ?
O7 Li2 Li3 161.8(3) 1_556 . ?
O7 Li2 Li4 137.0(3) 1_556 2_657 ?
O8 Li2 O7 121.4(3) 2_656 1_556 ?
O8 Li2 Li1 127.7(3) 2_656 . ?
O8 Li2 Li3 76.8(2) 2_656 . ?
O8 Li2 Li4 45.28(17) 2_656 2_657 ?
Li1 Li2 Li3 123.7(3) . . ?
Li1 Li2 Li4 172.2(3) . 2_657 ?
Li4 Li2 Li3 54.7(2) 2_657 . ?
O1 Li3 O4 124.6(4) . 1_655 ?
O1 Li3 O5 101.7(5) . 2_667 ?
O1 Li3 O6 124.0(5) . 1_645 ?
O1 Li3 Li2 67.1(3) . . ?
O1 Li3 Li4 163.1(5) . 1_655 ?
O1 Li3 Li4 109.5(4) . 2_657 ?
O1 Li3 O10 83.3(5) . . ?
O4 Li3 O5 92.7(5) 1_655 2_667 ?
O4 Li3 Li2 122.2(5) 1_655 . ?
O4 Li3 Li4 117.6(5) 1_655 2_657 ?
O4 Li3 Li4 41.0(2) 1_655 1_655 ?
O4 Li3 O10 89.4(5) 1_655 . ?
O5 Li3 Li2 36.69(19) 2_667 . ?
O5 Li3 Li4 74.0(3) 2_667 1_655 ?
O5 Li3 Li4 44.6(2) 2_667 2_657 ?
O5 Li3 O10 172.1(4) 2_667 . ?
O6 Li3 O4 109.4(4) 1_645 1_655 ?
O6 Li3 O5 88.2(4) 1_645 2_667 ?
O6 Li3 Li2 97.3(4) 1_645 . ?
O6 Li3 Li4 46.5(2) 1_645 2_657 ?
O6 Li3 Li4 72.6(3) 1_645 1_655 ?
O6 Li3 O10 83.9(5) 1_645 . ?
Li4 Li3 Li2 110.6(4) 1_655 . ?
Li4 Li3 Li2 53.3(2) 2_657 . ?
Li4 Li3 Li4 79.2(3) 2_657 1_655 ?
O10 Li3 Li2 145.1(4) . . ?
O10 Li3 Li4 128.0(4) . 2_657 ?
O10 Li3 Li4 103.0(4) . 1_655 ?
O4 Li4 O5 117.0(3) . 1_545 ?
O4 Li4 O6 105.8(3) . 2_567 ?
O4 Li4 C25 81.6(2) . 2_567 ?
O4 Li4 Li2 139.2(3) . 2_657 ?
O4 Li4 Li3 138.3(3) . 2_657 ?
O4 Li4 Li3 41.2(2) . 1_455 ?
O5 Li4 C25 110.2(2) 1_545 2_567 ?
O5 Li4 Li2 45.14(17) 1_545 2_657 ?
O5 Li4 Li3 85.2(3) 1_545 1_455 ?
O5 Li4 Li3 60.3(3) 1_545 2_657 ?
O6 Li4 O5 101.2(3) 2_567 1_545 ?
O6 Li4 C25 24.41(12) 2_567 2_567 ?
O6 Li4 Li2 113.4(3) 2_567 2_657 ?
O6 Li4 Li3 88.2(3) 2_567 1_455 ?
O6 Li4 Li3 44.5(3) 2_567 2_657 ?
O8 Li4 O4 131.5(3) 1_556 . ?
O8 Li4 O5 90.4(2) 1_556 1_545 ?
O8 Li4 O6 106.9(3) 1_556 2_567 ?
O8 Li4 C25 127.7(3) 1_556 2_567 ?
O8 Li4 Li2 45.44(17) 1_556 2_657 ?
O8 Li4 Li3 164.8(4) 1_556 1_455 ?
O8 Li4 Li3 89.5(3) 1_556 2_657 ?
C25 Li4 Li3 67.3(3) 2_567 1_455 ?
Li2 Li4 C25 135.9(3) 2_657 2_567 ?
Li2 Li4 Li3 127.4(3) 2_657 1_455 ?
Li2 Li4 Li3 72.0(3) 2_657 2_657 ?
Li3 Li4 C25 64.1(2) 2_657 2_567 ?
Li3 Li4 Li3 100.8(3) 2_657 1_455 ?
C38 O9 Li1 114.2(4) . . ?
C38A O9 Li1 163.5(7) . . ?
C40 N3 C39 119.0(5) . . ?
C38 N3 C39 120.9(5) . . ?
C38 N3 C40 120.1(5) . . ?
C40A N3 C39A 115.5(8) . . ?
C38A N3 C40A 123.3(8) . . ?
C38A N3 C39A 120.3(8) . . ?
N3 C39 H39A 109.5 . . ?
N3 C39 H39B 109.5 . . ?
N3 C39 H39C 109.5 . . ?
H39A C39 H39B 109.5 . . ?
H39A C39 H39C 109.5 . . ?
H39B C39 H39C 109.5 . . ?
N3 C40 H40A 109.5 . . ?
N3 C40 H40B 109.5 . . ?
N3 C40 H40C 109.5 . . ?
H40A C40 H40B 109.5 . . ?
H40A C40 H40C 109.5 . . ?
H40B C40 H40C 109.5 . . ?
O9 C38 N3 121.7(5) . . ?
O9 C38 H38 119.1 . . ?
N3 C38 H38 119.1 . . ?
C37 N4 C36 123.6(9) . . ?
C37 N4 C35 115.5(9) . . ?
C35 N4 C36 120.4(8) . . ?
N4 C37 H37A 109.5 . . ?
N4 C37 H37B 109.5 . . ?
N4 C37 H37C 109.5 . . ?
H37A C37 H37B 109.5 . . ?
H37A C37 H37C 109.5 . . ?
H37B C37 H37C 109.5 . . ?
N4 C36 H36A 109.9 . . ?
N4 C36 H36B 109.1 . . ?
N4 C36 H36C 109.4 . . ?
H36A C36 H36B 109.5 . . ?
H36A C36 H36C 109.5 . . ?
H36B C36 H36C 109.5 . . ?
C35 O10 Li3 142.2(9) . . ?
N4 C35 H35 123.1 . . ?
O10 C35 N4 113.9(10) . . ?
O10 C35 H35 123.1 . . ?
N3 C40A H40D 109.5 . . ?
N3 C40A H40E 109.5 . . ?
N3 C40A H40F 109.5 . . ?
H40D C40A H40E 109.5 . . ?
H40D C40A H40F 109.5 . . ?
H40E C40A H40F 109.5 . . ?
O9 C38A H38A 120.5 . . ?
N3 C38A O9 119.0(10) . . ?
N3 C38A H38A 120.5 . . ?
N3 C39A H39D 109.5 . . ?
N3 C39A H39E 109.5 . . ?
N3 C39A H39F 109.5 . . ?
H39D C39A H39E 109.5 . . ?
H39D C39A H39F 109.5 . . ?
H39E C39A H39F 109.5 . . ?

loop_
_geom_bond_atom_site_label_1
_geom_bond_atom_site_label_2
_geom_bond_distance
_geom_bond_site_symmetry_2
_geom_bond_publ_flag
O1 C1 1.243(4) . ?
O1 Li3 1.831(8) . ?
O2 C1 1.273(4) . ?
O2 Li1 1.929(6) . ?
O2 Li2 1.918(6) . ?
O3 C18 1.245(4) . ?
O3 Li1 1.900(6) . ?
O4 C18 1.267(4) . ?
O4 Li3 1.940(9) 1_455 ?
O4 Li4 1.934(6) . ?
O5 C25 1.261(4) . ?
O5 Li2 1.918(6) 2_667 ?
O5 Li3 2.471(13) 2_667 ?
O5 Li4 1.999(6) 1_565 ?
O6 C25 1.257(4) . ?
O6 Li3 1.926(8) 1_465 ?
O6 Li4 1.995(6) 2_567 ?
O7 C8 1.255(4) . ?
O7 Li1 1.966(6) 1_554 ?
O7 Li2 1.944(5) 1_554 ?
O8 C8 1.253(4) . ?
O8 Li2 1.926(5) 2_656 ?
O8 Li4 1.921(6) 1_554 ?
N1 C5 1.401(4) . ?
N1 C12 1.426(4) . ?
N1 C15 1.431(4) . ?
N2 C22 1.427(4) . ?
N2 C29 1.415(4) . ?
N2 C32 1.427(4) . ?
C1 C2 1.500(4) . ?
C2 C3 1.375(5) . ?
C2 C7 1.382(5) . ?
C3 H3 0.9500 . ?
C3 C4 1.390(5) . ?
C4 H4 0.9500 . ?
C4 C5 1.384(5) . ?
C5 C6 1.391(5) . ?
C6 H6 0.9500 . ?
C6 C7 1.376(5) . ?
C7 H7 0.9500 . ?
C8 C9 1.497(4) . ?
C9 C10 1.387(4) . ?
C9 C14 1.389(4) . ?
C10 H10 0.9500 . ?
C10 C11 1.379(5) . ?
C11 H11 0.9500 . ?
C11 C12 1.383(5) . ?
C12 C13 1.386(5) . ?
C13 H13 0.9500 . ?
C13 C14 1.384(5) . ?
C14 H14 0.9500 . ?
C15 C16 1.362(5) . ?
C15 C17 1.370(5) . ?
C16 H16 0.9500 . ?
C16 C17 1.382(5) 2_666 ?
C17 H17 0.9500 . ?
C18 C19 1.504(4) . ?
C19 C20 1.384(4) . ?
C19 C24 1.392(5) . ?
C20 H20 0.9500 . ?
C20 C21 1.390(5) . ?
C21 H21 0.9500 . ?
C21 C22 1.386(5) . ?
C22 C23 1.398(4) . ?
C23 H23 0.9500 . ?
C23 C24 1.389(5) . ?
C24 H24 0.9500 . ?
C29 C28 1.393(4) . ?
C29 C30 1.393(4) . ?
C28 H28 0.9500 . ?
C28 C27 1.389(5) . ?
C27 H27 0.9500 . ?
C27 C26 1.386(4) . ?
C26 C31 1.391(4) . ?
C26 C25 1.493(4) . ?
C31 H31 0.9500 . ?
C31 C30 1.387(4) . ?
C30 H30 0.9500 . ?
C25 Li4 2.766(6) 2_567 ?
C32 C34 1.384(4) . ?
C32 C33 1.391(4) . ?
C34 H34 0.9500 . ?
C34 C33 1.385(5) 2_566 ?
C33 H33 0.9500 . ?
Li1 Li2 2.682(8) . ?
Li1 O9 1.958(7) . ?
Li2 Li3 3.206(12) . ?
Li2 Li4 2.703(8) 2_657 ?
Li3 Li4 2.919(10) 1_655 ?
Li3 Li4 2.749(11) 2_657 ?
Li3 O10 2.528(16) . ?
O9 C38 1.247(6) . ?
O9 C38A 1.334(12) . ?
N3 C39 1.449(7) . ?
N3 C40 1.434(7) . ?
N3 C38 1.345(6) . ?
N3 C40A 1.429(13) . ?
N3 C38A 1.294(13) . ?
N3 C39A 1.521(12) . ?
C39 H39A 0.9800 . ?
C39 H39B 0.9800 . ?
C39 H39C 0.9800 . ?
C40 H40A 0.9800 . ?
C40 H40B 0.9800 . ?
C40 H40C 0.9800 . ?
C38 H38 0.9500 . ?
N4 C37 1.305(12) . ?
N4 C36 1.409(12) . ?
N4 C35 1.357(11) . ?
C37 H37A 0.9800 . ?
C37 H37B 0.9800 . ?
C37 H37C 0.9800 . ?
C36 H36A 0.9799 . ?
C36 H36B 0.9800 . ?
C36 H36C 0.9800 . ?
O10 C35 1.150(10) . ?
C35 H35 0.9500 . ?
C40A H40D 0.9800 . ?
C40A H40E 0.9800 . ?
C40A H40F 0.9800 . ?
C38A H38A 0.9500 . ?
C39A H39D 0.9800 . ?
C39A H39E 0.9800 . ?
C39A H39F 0.9800 . ?

loop_
_geom_torsion_atom_site_label_1
_geom_torsion_atom_site_label_2
_geom_torsion_atom_site_label_3
_geom_torsion_atom_site_label_4
_geom_torsion
_geom_torsion_site_symmetry_1
_geom_torsion_site_symmetry_2
_geom_torsion_site_symmetry_3
_geom_torsion_site_symmetry_4
_geom_torsion_publ_flag
O1 C1 C2 C3 13.2(5) . . . . ?
O1 C1 C2 C7 -164.5(3) . . . . ?
O2 C1 C2 C3 -167.3(3) . . . . ?
O2 C1 C2 C7 14.9(5) . . . . ?
O3 C18 C19 C20 -148.6(3) . . . . ?
O3 C18 C19 C24 28.1(5) . . . . ?
O4 C18 C19 C20 29.6(5) . . . . ?
O4 C18 C19 C24 -153.6(3) . . . . ?
O7 C8 C9 C10 15.8(4) . . . . ?
O7 C8 C9 C14 -164.8(3) . . . . ?
O8 C8 C9 C10 -163.9(3) . . . . ?
O8 C8 C9 C14 15.5(4) . . . . ?
N1 C5 C6 C7 -177.1(4) . . . . ?
N1 C12 C13 C14 177.2(3) . . . . ?
N1 C15 C16 C17 178.5(4) . . . 2_666 ?
N1 C15 C17 C16 -178.4(4) . . . 2_666 ?
N2 C22 C23 C24 176.7(3) . . . . ?
N2 C29 C28 C27 -173.6(3) . . . . ?
N2 C29 C30 C31 173.0(3) . . . . ?
N2 C32 C34 C33 179.7(3) . . . 2_566 ?
N2 C32 C33 C34 -179.7(3) . . . 2_566 ?
C1 O1 Li3 O4 -83.8(9) . . . 1_655 ?
C1 O1 Li3 O5 17.8(6) . . . 2_667 ?
C1 O1 Li3 O6 113.7(8) . . . 1_645 ?
C1 O1 Li3 Li2 30.5(5) . . . . ?
C1 O1 Li3 Li4 -55(2) . . . 1_655 ?
C1 O1 Li3 Li4 63.6(7) . . . 2_657 ?
C1 O1 Li3 O10 -168.3(4) . . . . ?
C1 C2 C3 C4 -179.1(3) . . . . ?
C1 C2 C7 C6 178.1(4) . . . . ?
C2 C3 C4 C5 1.3(6) . . . . ?
C3 C2 C7 C6 0.2(6) . . . . ?
C3 C4 C5 N1 176.0(3) . . . . ?
C3 C4 C5 C6 -0.4(5) . . . . ?
C4 C5 C6 C7 -0.6(6) . . . . ?
C5 N1 C12 C11 -127.9(3) . . . . ?
C5 N1 C12 C13 54.2(5) . . . . ?
C5 N1 C15 C16 -117.0(4) . . . . ?
C5 N1 C15 C17 60.6(5) . . . . ?
C5 C6 C7 C2 0.7(7) . . . . ?
C7 C2 C3 C4 -1.2(5) . . . . ?
C8 C9 C10 C11 -179.4(3) . . . . ?
C8 C9 C14 C13 177.7(3) . . . . ?
C9 C10 C11 C12 0.8(5) . . . . ?
C10 C9 C14 C13 -2.9(5) . . . . ?
C10 C11 C12 N1 -179.0(3) . . . . ?
C10 C11 C12 C13 -1.0(5) . . . . ?
C11 C12 C13 C14 -0.7(5) . . . . ?
C12 N1 C5 C4 29.3(5) . . . . ?
C12 N1 C5 C6 -154.3(4) . . . . ?
C12 N1 C15 C16 54.9(5) . . . . ?
C12 N1 C15 C17 -127.6(4) . . . . ?
C12 C13 C14 C9 2.7(6) . . . . ?
C14 C9 C10 C11 1.2(5) . . . . ?
C15 N1 C5 C4 -159.3(3) . . . . ?
C15 N1 C5 C6 17.0(5) . . . . ?
C15 N1 C12 C11 60.6(4) . . . . ?
C15 N1 C12 C13 -117.3(4) . . . . ?
C16 C15 C17 C16 -0.9(7) . . . 2_666 ?
C17 C15 C16 C17 0.9(7) . . . 2_666 ?
C18 C19 C20 C21 174.4(3) . . . . ?
C18 C19 C24 C23 -175.5(3) . . . . ?
C19 C20 C21 C22 0.7(5) . . . . ?
C20 C19 C24 C23 1.4(5) . . . . ?
C20 C21 C22 N2 -177.7(3) . . . . ?
C20 C21 C22 C23 2.1(5) . . . . ?
C21 C22 C23 C24 -3.2(5) . . . . ?
C22 N2 C29 C28 -155.4(3) . . . . ?
C22 N2 C29 C30 25.8(5) . . . . ?
C22 N2 C32 C34 39.6(4) . . . . ?
C22 N2 C32 C33 -139.6(3) . . . . ?
C22 C23 C24 C19 1.5(5) . . . . ?
C24 C19 C20 C21 -2.4(5) . . . . ?
C29 N2 C22 C21 57.5(4) . . . . ?
C29 N2 C22 C23 -122.4(3) . . . . ?
C29 N2 C32 C34 -151.9(3) . . . . ?
C29 N2 C32 C33 28.9(4) . . . . ?
C29 C28 C27 C26 -0.4(5) . . . . ?
C28 C29 C30 C31 -5.7(5) . . . . ?
C28 C27 C26 C31 -3.7(5) . . . . ?
C28 C27 C26 C25 173.5(3) . . . . ?
C27 C26 C31 C30 3.1(4) . . . . ?
C27 C26 C25 O5 -164.7(3) . . . . ?
C27 C26 C25 O6 15.1(4) . . . . ?
C27 C26 C25 Li4 63.2(4) . . . 2_567 ?
C26 C31 C30 C29 1.6(5) . . . . ?
C31 C26 C25 O5 12.4(4) . . . . ?
C31 C26 C25 O6 -167.8(3) . . . . ?
C31 C26 C25 Li4 -119.7(3) . . . 2_567 ?
C30 C29 C28 C27 5.1(5) . . . . ?
C25 C26 C31 C30 -174.0(3) . . . . ?
C32 N2 C22 C21 -133.8(3) . . . . ?
C32 N2 C22 C23 46.3(4) . . . . ?
C32 N2 C29 C28 36.1(5) . . . . ?
C32 N2 C29 C30 -142.6(3) . . . . ?
C34 C32 C33 C34 1.0(5) . . . 2_566 ?
C33 C32 C34 C33 -1.1(5) . . . 2_566 ?
Li1 O2 C1 O1 -171.3(4) . . . . ?
Li1 O2 C1 C2 9.3(7) . . . . ?
Li1 O3 C18 O4 -49.9(11) . . . . ?
Li1 O3 C18 C19 128.3(8) . . . . ?
Li1 O7 C8 O8 64.9(4) 1_554 . . . ?
Li1 O7 C8 C9 -114.8(3) 1_554 . . . ?
Li1 O9 C38 N3 -159.4(4) . . . . ?
Li1 O9 C38A N3 72(3) . . . . ?
Li2 O2 C1 O1 -18.2(5) . . . . ?
Li2 O2 C1 C2 162.4(3) . . . . ?
Li2 O5 C25 O6 -159.3(4) 2_667 . . . ?
Li2 O5 C25 C26 20.5(7) 2_667 . . . ?
Li2 O5 C25 Li4 162.4(5) 2_667 . . 2_567 ?
Li2 O7 C8 O8 -62.2(5) 1_554 . . . ?
Li2 O7 C8 C9 118.1(3) 1_554 . . . ?
Li2 O8 C8 O7 67.9(5) 2_656 . . . ?
Li2 O8 C8 C9 -112.3(4) 2_656 . . . ?
Li3 O1 C1 O2 -21.8(7) . . . . ?
Li3 O1 C1 C2 157.5(5) . . . . ?
Li3 O4 C18 O3 -141.8(5) 1_455 . . . ?
Li3 O4 C18 C19 40.1(6) 1_455 . . . ?
Li3 O5 C25 O6 61.6(4) 2_667 . . . ?
Li3 O5 C25 C26 -118.6(3) 2_667 . . . ?
Li3 O5 C25 Li4 23.3(3) 2_667 . . 2_567 ?
Li3 O6 C25 O5 45.4(7) 1_465 . . . ?
Li3 O6 C25 C26 -134.4(6) 1_465 . . . ?
Li3 O6 C25 Li4 113.2(6) 1_465 . . 2_567 ?
Li3 O10 C35 N4 104.5(14) . . . . ?
Li4 O4 C18 O3 17.2(5) . . . . ?
Li4 O4 C18 C19 -161.0(3) . . . . ?
Li4 O5 C25 O6 -21.8(4) 1_565 . . . ?
Li4 O5 C25 C26 158.0(3) 1_565 . . . ?
Li4 O5 C25 Li4 -60.1(3) 1_565 . . 2_567 ?
Li4 O6 C25 O5 -67.8(4) 2_567 . . . ?
Li4 O6 C25 C26 112.5(3) 2_567 . . . ?
Li4 O8 C8 O7 -84.8(4) 1_554 . . . ?
Li4 O8 C8 C9 95.0(4) 1_554 . . . ?
C39 N3 C38 O9 178.7(5) . . . . ?
C40 N3 C38 O9 2.1(8) . . . . ?
C37 N4 C35 O10 -172.8(10) . . . . ?
C36 N4 C35 O10 -0.8(15) . . . . ?
C40A N3 C38A O9 4.8(16) . . . . ?
C39A N3 C38A O9 173.2(10) . . . . ?

loop_
_smtbx_masks_void_nr
_smtbx_masks_void_average_x
_smtbx_masks_void_average_y
_smtbx_masks_void_average_z
_smtbx_masks_void_volume
_smtbx_masks_void_count_electrons
_smtbx_masks_void_content
1 0.068 0.205 0.470 50.7 3.2 ?
2 -0.068 0.795 0.530 50.7 3.2 ?
